data_7108672
loop_
_publ_author_name
'Huy V. Nguyen'
'Zheng-yun Zhao'
'Antoine Sallustrau'
'Sarah L. Horswell'
'Louise Male'
'Andrea Mulas'
'James H.  R. Tucker'

_publ_section_title
;
 A ferrocene nucleic acid oligomer as an organometallic structural mimic
 of DNA
;
_journal_name_full Chem.Commun.
_journal_page_first 12165
_journal_paper_doi 10.1039/c2cc36428j
_journal_volume 48
_journal_year 2012
_chemical_absolute_configuration ad
_chemical_formula_moiety 'C22 H28 Fe I2 O4'
_chemical_formula_sum 'C22 H28 Fe I2 O4'
_chemical_formula_weight 666.09
_chemical_name_systematic
;
?
;
_space_group_IT_number 4
_symmetry_cell_setting monoclinic
_symmetry_space_group_name_Hall 'P 2yb'
_symmetry_space_group_name_H-M 'P 1 21 1'
_atom_sites_solution_hydrogens geom
_atom_sites_solution_primary direct
_atom_sites_solution_secondary difmap
_audit_creation_method SHELXL-97
_cell_angle_alpha 90.00
_cell_angle_beta 101.305(2)
_cell_angle_gamma 90.00
_cell_formula_units_Z 4
_cell_length_a 14.1877(7)
_cell_length_b 8.3380(2)
_cell_length_c 20.9652(9)
_cell_measurement_reflns_used 43880
_cell_measurement_temperature 120(2)
_cell_measurement_theta_max 27.48
_cell_measurement_theta_min 2.91
_cell_volume 2432.00(17)
_computing_cell_refinement 'DENZO (Otwinowski & Minor, 1997) & COLLECT (Hooft, R.W.W., 1998)'
_computing_data_collection 'COLLECT (Hooft, R.W.W., 1998)'
_computing_data_reduction 'DENZO (Otwinowski & Minor, 1997) & COLLECT (Hooft, R.W.W., 1998)'
_computing_molecular_graphics
;
OLEX2 (Dolomanov, O.V., Bourhis, L.J., Gildea, R.J., Howard, J.A.K,
& Puschmann, H., 2009)
;
_computing_publication_material 'WinGX (Farrugia, 1999)'
_computing_structure_refinement 'SHELXL-97 (Sheldrick, 2008)'
_computing_structure_solution
;
SIR92, (Altomare, Cascarano, Giacovazzo, Guagliardi, Burla, Polidori &
Camalli, 1994)
;
_diffrn_ambient_temperature 120(2)
_diffrn_detector_area_resol_mean 9.091
_diffrn_measured_fraction_theta_full 0.985
_diffrn_measured_fraction_theta_max 0.985
_diffrn_measurement_device_type 'Bruker-Nonius Roper CCD camera on \k-goniostat'
_diffrn_measurement_method '\f & \w scans'
_diffrn_radiation_monochromator graphite
_diffrn_radiation_source 'Bruker-Nonius FR591 rotating anode'
_diffrn_radiation_type MoK\a
_diffrn_radiation_wavelength 0.71073
_diffrn_reflns_av_R_equivalents 0.0542
_diffrn_reflns_av_sigmaI/netI 0.0739
_diffrn_reflns_limit_h_max 18
_diffrn_reflns_limit_h_min -17
_diffrn_reflns_limit_k_max 9
_diffrn_reflns_limit_k_min -10
_diffrn_reflns_limit_l_max 27
_diffrn_reflns_limit_l_min -27
_diffrn_reflns_number 29532
_diffrn_reflns_theta_full 27.48
_diffrn_reflns_theta_max 27.48
_diffrn_reflns_theta_min 2.92
_exptl_absorpt_coefficient_mu 3.183
_exptl_absorpt_correction_T_max 0.9106
_exptl_absorpt_correction_T_min 0.3285
_exptl_absorpt_correction_type multi-scan
_exptl_absorpt_process_details 'SADABS 2007/2 (Sheldrick, G.M., 2007)'
_exptl_crystal_colour Orange
_exptl_crystal_density_diffrn 1.819
_exptl_crystal_density_method 'not measured'
_exptl_crystal_description Blade
_exptl_crystal_F_000 1296
_exptl_crystal_size_max 0.45
_exptl_crystal_size_mid 0.14
_exptl_crystal_size_min 0.03
_refine_diff_density_max 1.604
_refine_diff_density_min -0.860
_refine_diff_density_rms 0.154
_refine_ls_abs_structure_details 'Flack H D (1983), Acta Cryst. A39, 876-881'
_refine_ls_abs_structure_Flack 0.02(3)
_refine_ls_extinction_method none
_refine_ls_goodness_of_fit_ref 1.039
_refine_ls_hydrogen_treatment constr
_refine_ls_matrix_type full
_refine_ls_number_parameters 624
_refine_ls_number_reflns 10419
_refine_ls_number_restraints 474
_refine_ls_restrained_S_all 1.036
_refine_ls_R_factor_all 0.0654
_refine_ls_R_factor_gt 0.0464
_refine_ls_shift/su_max 0.001
_refine_ls_shift/su_mean 0.000
_refine_ls_structure_factor_coef Fsqd
_refine_ls_weighting_details 'calc w=1/[\s^2^(Fo^2^)+(0.0438P)^2^+2.6457P] where P=(Fo^2^+2Fc^2^)/3'
_refine_ls_weighting_scheme calc
_refine_ls_wR_factor_gt 0.0962
_refine_ls_wR_factor_ref 0.1054
_reflns_number_gt 8393
_reflns_number_total 10419
_reflns_threshold_expression >2\s(I)
_cod_data_source_file c2cc36428j.txt
_cod_data_source_block AS127_F1
_cod_original_sg_symbol_H-M 'P 2(1)'
_cod_database_code 7108672

loop_
_symmetry_equiv_pos_as_xyz
'x, y, z'
'-x, y+1/2, -z'

loop_
_atom_site_label
_atom_site_type_symbol
_atom_site_fract_x
_atom_site_fract_y
_atom_site_fract_z
_atom_site_U_iso_or_equiv
_atom_site_adp_type
_atom_site_occupancy
_atom_site_symmetry_multiplicity
_atom_site_calc_flag
_atom_site_refinement_flags
_atom_site_disorder_assembly
_atom_site_disorder_group
C1 C 0.2541(6) 0.2655(9) 0.6294(3) 0.0249(17) Uani 1 1 d . . .
C2 C 0.2707(5) 0.4353(9) 0.6238(3) 0.0216(15) Uani 1 1 d . . .
C3 C 0.3182(5) 0.4537(9) 0.5697(3) 0.0230(15) Uani 1 1 d . . .
H3 H 0.3356 0.5532 0.5532 0.028 Uiso 1 1 calc R . .
C4 C 0.3350(5) 0.3017(9) 0.5448(3) 0.0238(16) Uani 1 1 d . . .
H4 H 0.3673 0.2823 0.5099 0.029 Uiso 1 1 calc R . .
C5 C 0.2956(5) 0.1807(10) 0.5807(3) 0.0290(17) Uani 1 1 d . . .
H5 H 0.2964 0.0680 0.5741 0.035 Uiso 1 1 calc R . .
C6 C 0.5135(5) 0.1683(9) 0.6700(3) 0.0266(16) Uani 1 1 d . . .
C7 C 0.5454(5) 0.3181(9) 0.6471(3) 0.0239(16) Uani 1 1 d . . .
C8 C 0.5154(5) 0.4395(9) 0.6868(3) 0.0248(16) Uani 1 1 d . . .
H8 H 0.5250 0.5516 0.6830 0.030 Uiso 1 1 calc R . .
C9 C 0.4687(5) 0.3647(10) 0.7332(4) 0.0291(18) Uani 1 1 d . . .
H9 H 0.4428 0.4185 0.7658 0.035 Uiso 1 1 calc R . .
C10 C 0.4673(6) 0.1967(9) 0.7226(3) 0.0290(18) Uani 1 1 d . . .
H10 H 0.4403 0.1181 0.7465 0.035 Uiso 1 1 calc R . .
C11 C 0.2353(5) 0.5643(8) 0.6630(3) 0.0192(15) Uani 1 1 d . . .
H11 H 0.2393 0.5253 0.7086 0.023 Uiso 1 1 calc R . .
C12 C 0.2955(7) 0.7174(9) 0.6641(4) 0.0333(19) Uani 1 1 d . . .
H12A H 0.3639 0.6902 0.6757 0.050 Uiso 1 1 calc R . .
H12B H 0.2791 0.7922 0.6963 0.050 Uiso 1 1 calc R . .
H12C H 0.2819 0.7676 0.6210 0.050 Uiso 1 1 calc R . .
C13 C 0.1293(6) 0.5982(9) 0.6323(4) 0.0268(17) Uani 1 1 d . . .
H13A H 0.1265 0.6444 0.5885 0.032 Uiso 1 1 calc R . .
H13B H 0.0940 0.4951 0.6268 0.032 Uiso 1 1 calc R . .
C14 C 0.0787(6) 0.7101(9) 0.6706(4) 0.0309(19) Uani 1 1 d . A .
C15 C -0.0664(7) 0.8571(12) 0.6650(5) 0.049(2) Uani 0.73(3) 1 d PU A 1
H15A H -0.0431 0.9692 0.6702 0.059 Uiso 0.73(3) 1 calc PR A 1
H15B H -0.0678 0.8134 0.7087 0.059 Uiso 0.73(3) 1 calc PR A 1
C16 C -0.1644(9) 0.853(2) 0.6241(10) 0.059(4) Uani 0.73(3) 1 d PU A 1
H16A H -0.1620 0.8911 0.5802 0.089 Uiso 0.73(3) 1 calc PR A 1
H16B H -0.2070 0.9228 0.6434 0.089 Uiso 0.73(3) 1 calc PR A 1
H16C H -0.1890 0.7431 0.6218 0.089 Uiso 0.73(3) 1 calc PR A 1
C15' C -0.0664(7) 0.8571(12) 0.6650(5) 0.049(2) Uani 0.27(3) 1 d PDU A 2
H15C H -0.0717 0.9666 0.6464 0.059 Uiso 0.27(3) 1 calc PR A 2
H15D H -0.0395 0.8660 0.7121 0.059 Uiso 0.27(3) 1 calc PR A 2
C16' C -0.1610(18) 0.785(6) 0.655(3) 0.059(5) Uani 0.27(3) 1 d PDU A 2
H16D H -0.1813 0.7533 0.6098 0.089 Uiso 0.27(3) 1 calc PR A 2
H16E H -0.2069 0.8621 0.6669 0.089 Uiso 0.27(3) 1 calc PR A 2
H16F H -0.1587 0.6896 0.6832 0.089 Uiso 0.27(3) 1 calc PR A 2
C17 C 0.6021(5) 0.3426(8) 0.5945(3) 0.0227(16) Uani 1 1 d . . .
H17 H 0.5808 0.2605 0.5599 0.027 Uiso 1 1 calc R . .
C18 C 0.5864(8) 0.5071(10) 0.5634(4) 0.047(2) Uani 1 1 d . . .
H18A H 0.5182 0.5208 0.5440 0.071 Uiso 1 1 calc R . .
H18B H 0.6248 0.5172 0.5296 0.071 Uiso 1 1 calc R . .
H18C H 0.6060 0.5897 0.5966 0.071 Uiso 1 1 calc R . .
C19 C 0.7102(6) 0.3150(10) 0.6226(4) 0.0318(19) Uani 1 1 d . . .
H19A H 0.7350 0.4059 0.6514 0.038 Uiso 1 1 calc R . .
H19B H 0.7175 0.2163 0.6494 0.038 Uiso 1 1 calc R . .
C20 C 0.7684(6) 0.2993(10) 0.5716(4) 0.036(2) Uani 1 1 d . . .
C21 C 0.9318(8) 0.2872(13) 0.5515(4) 0.051(3) Uani 1 1 d . . .
H21A H 0.9120 0.1926 0.5235 0.061 Uiso 1 1 calc R . .
H21B H 0.9970 0.2672 0.5772 0.061 Uiso 1 1 calc R . .
C22 C 0.9327(7) 0.4322(12) 0.5105(5) 0.055(3) Uani 1 1 d . . .
H22A H 0.8716 0.4401 0.4793 0.083 Uiso 1 1 calc R . .
H22B H 0.9856 0.4244 0.4868 0.083 Uiso 1 1 calc R . .
H22C H 0.9414 0.5279 0.5382 0.083 Uiso 1 1 calc R . .
O1 O 0.1050(4) 0.7406(6) 0.7278(3) 0.0335(13) Uani 1 1 d . . .
O2 O -0.0030(4) 0.7630(7) 0.6345(3) 0.0352(13) Uani 1 1 d DU . .
O3 O 0.7375(4) 0.2747(7) 0.5129(3) 0.0377(14) Uani 1 1 d . . .
O4 O 0.8636(4) 0.3123(8) 0.5957(3) 0.0441(15) Uani 1 1 d . . .
Fe1 Fe 0.39876(8) 0.31145(12) 0.64089(5) 0.0208(2) Uani 1 1 d . . .
I1 I 0.18521(3) 0.15622(6) 0.69670(2) 0.02939(12) Uani 1 1 d . . .
I2 I 0.54139(4) -0.05704(6) 0.63423(3) 0.03548(14) Uani 1 1 d . . .
C101 C 0.8469(6) 0.3285(9) 0.7986(3) 0.0289(18) Uani 1 1 d . C .
C102 C 0.8554(6) 0.4882(8) 0.8208(3) 0.0269(17) Uani 1 1 d . C .
C103 C 0.9402(5) 0.5509(9) 0.8015(3) 0.0257(17) Uani 1 1 d . C .
H103 H 0.9656 0.6556 0.8106 0.031 Uiso 1 1 calc R . .
C104 C 0.9797(6) 0.4300(9) 0.7665(3) 0.0289(18) Uani 1 1 d . C .
H104 H 1.0351 0.4412 0.7477 0.035 Uiso 1 1 calc R . .
C105 C 0.9225(6) 0.2906(9) 0.7644(3) 0.0289(18) Uani 1 1 d . C .
H105 H 0.9322 0.1914 0.7444 0.035 Uiso 1 1 calc R . .
C106 C 1.0612(5) 0.1750(9) 0.9011(3) 0.0236(15) Uani 1 1 d . C .
C107 C 1.1144(6) 0.3187(9) 0.9090(4) 0.0268(17) Uani 1 1 d . C .
C108 C 1.0639(6) 0.4251(10) 0.9446(4) 0.0336(19) Uani 1 1 d . C .
H108 H 1.0823 0.5317 0.9574 0.040 Uiso 1 1 calc R . .
C109 C 0.9813(6) 0.3424(10) 0.9574(3) 0.0308(19) Uani 1 1 d . C .
H109 H 0.9353 0.3850 0.9803 0.037 Uiso 1 1 calc R . .
C110 C 0.9794(6) 0.1861(9) 0.9303(3) 0.0277(17) Uani 1 1 d . C .
H110 H 0.9326 0.1052 0.9315 0.033 Uiso 1 1 calc R . .
C111 C 0.7885(7) 0.5779(9) 0.8567(4) 0.035(2) Uani 1 1 d . . .
H111 H 0.7607 0.4988 0.8838 0.042 Uiso 1 1 calc R B 1
C112 C 0.8393(7) 0.7080(10) 0.9017(4) 0.041(2) Uani 1 1 d . C .
H12D H 0.8933 0.6607 0.9322 0.061 Uiso 1 1 calc R . .
H12E H 0.7940 0.7560 0.9260 0.061 Uiso 1 1 calc R . .
H12F H 0.8633 0.7909 0.8758 0.061 Uiso 1 1 calc R . .
C113 C 0.7046(4) 0.6499(10) 0.8058(4) 0.0394(17) Uani 0.698(18) 1 d PDU C 1
H13C H 0.7323 0.7248 0.7777 0.047 Uiso 0.698(18) 1 calc PR C 1
H13D H 0.6736 0.5616 0.7777 0.047 Uiso 0.698(18) 1 calc PR C 1
C114 C 0.6292(9) 0.7363(13) 0.8318(8) 0.050(3) Uani 0.698(18) 1 d PDU C 1
C115 C 0.4989(9) 0.733(2) 0.8866(6) 0.071(4) Uani 0.698(18) 1 d PDU C 1
H15E H 0.4699 0.6615 0.9150 0.085 Uiso 0.698(18) 1 calc PR C 1
H15F H 0.5281 0.8253 0.9133 0.085 Uiso 0.698(18) 1 calc PR C 1
C116 C 0.4242(7) 0.7919(14) 0.8348(5) 0.073(3) Uani 0.698(18) 1 d PDU C 1
H16G H 0.4509 0.8731 0.8096 0.110 Uiso 0.698(18) 1 calc PR C 1
H16H H 0.3725 0.8396 0.8534 0.110 Uiso 0.698(18) 1 calc PR C 1
H16I H 0.3984 0.7026 0.8062 0.110 Uiso 0.698(18) 1 calc PR C 1
O101 O 0.6088(10) 0.8755(12) 0.8248(7) 0.073(4) Uani 0.698(18) 1 d PDU C 1
O102 O 0.5755(7) 0.6450(13) 0.8620(7) 0.079(3) Uani 0.698(18) 1 d PDU C 1
C03' C 0.7046(4) 0.6499(10) 0.8058(4) 0.0394(17) Uani 0.302(18) 1 d PDU C 2
H13E H 0.7295 0.7287 0.7779 0.047 Uiso 0.302(18) 1 calc PR C 2
H13F H 0.6705 0.5641 0.7777 0.047 Uiso 0.302(18) 1 calc PR C 2
C04' C 0.6377(17) 0.730(2) 0.843(2) 0.056(3) Uani 0.302(18) 1 d PDU C 2
C05' C 0.4909(16) 0.697(5) 0.8799(11) 0.072(4) Uani 0.302(18) 1 d PDU C 2
H15G H 0.4568 0.6072 0.8965 0.086 Uiso 0.302(18) 1 calc PR C 2
H15H H 0.5218 0.7635 0.9173 0.086 Uiso 0.302(18) 1 calc PR C 2
C06' C 0.4242(7) 0.7919(14) 0.8348(5) 0.073(3) Uani 0.302(18) 1 d PDU C 2
H16J H 0.4595 0.8583 0.8089 0.110 Uiso 0.302(18) 1 calc PR C 2
H16K H 0.3876 0.8612 0.8589 0.110 Uiso 0.302(18) 1 calc PR C 2
H16L H 0.3799 0.7210 0.8059 0.110 Uiso 0.302(18) 1 calc PR C 2
O01' O 0.6296(17) 0.875(2) 0.8466(14) 0.047(5) Uani 0.302(18) 1 d PDU C 2
O02' O 0.5640(11) 0.634(2) 0.8453(14) 0.067(4) Uani 0.302(18) 1 d PDU C 2
C117 C 1.2080(6) 0.3518(9) 0.8872(4) 0.0319(15) Uani 1 1 d U . .
H117 H 1.2074 0.2883 0.8466 0.038 Uiso 1 1 calc R C 1
C118 C 1.2225(8) 0.5264(10) 0.8711(5) 0.049(2) Uani 1 1 d U C .
H18D H 1.1763 0.5563 0.8318 0.073 Uiso 1 1 calc R . .
H18E H 1.2880 0.5415 0.8637 0.073 Uiso 1 1 calc R . .
H18F H 1.2127 0.5941 0.9074 0.073 Uiso 1 1 calc R . .
C119 C 1.2916(6) 0.2914(12) 0.9383(4) 0.0451(18) Uani 0.698(18) 1 d PDU C 1
H19C H 1.2720 0.1901 0.9565 0.054 Uiso 0.698(18) 1 calc PR C 1
H19D H 1.3044 0.3706 0.9741 0.054 Uiso 0.698(18) 1 calc PR C 1
C120 C 1.3864(9) 0.261(3) 0.9143(7) 0.054(3) Uani 0.698(18) 1 d PDU C 1
C121 C 1.5556(10) 0.275(3) 0.9380(9) 0.077(4) Uani 0.698(18) 1 d PDU C 1
H21C H 1.5631 0.1575 0.9337 0.092 Uiso 0.698(18) 1 calc PR C 1
H21D H 1.5579 0.3253 0.8957 0.092 Uiso 0.698(18) 1 calc PR C 1
C122 C 1.6325(11) 0.338(3) 0.9883(8) 0.089(6) Uani 0.698(18) 1 d PDU C 1
H22D H 1.6210 0.4517 0.9952 0.134 Uiso 0.698(18) 1 calc PR C 1
H22E H 1.6942 0.3249 0.9745 0.134 Uiso 0.698(18) 1 calc PR C 1
H22F H 1.6340 0.2788 1.0289 0.134 Uiso 0.698(18) 1 calc PR C 1
O103 O 1.3870(9) 0.2106(18) 0.8596(6) 0.065(3) Uani 0.698(18) 1 d PDU C 1
O104 O 1.4618(8) 0.3113(18) 0.9572(6) 0.063(3) Uani 0.698(18) 1 d PDU C 1
C19' C 1.2916(6) 0.2914(12) 0.9383(4) 0.0451(18) Uani 0.302(18) 1 d PDU C 2
H19E H 1.3050 0.3666 0.9755 0.054 Uiso 0.302(18) 1 calc PR C 2
H19F H 1.2766 0.1848 0.9545 0.054 Uiso 0.302(18) 1 calc PR C 2
C20' C 1.3770(17) 0.280(8) 0.9057(13) 0.053(3) Uani 0.302(18) 1 d PDU C 2
C21' C 1.5405(19) 0.237(7) 0.9173(16) 0.064(5) Uani 0.302(18) 1 d PDU C 2
H21E H 1.5328 0.1485 0.8850 0.076 Uiso 0.302(18) 1 calc PR C 2
H21F H 1.5534 0.3382 0.8961 0.076 Uiso 0.302(18) 1 calc PR C 2
C22' C 1.615(2) 0.201(6) 0.9737(16) 0.068(6) Uani 0.302(18) 1 d PDU C 2
H22G H 1.5851 0.1683 1.0100 0.103 Uiso 0.302(18) 1 calc PR C 2
H22H H 1.6542 0.2971 0.9860 0.103 Uiso 0.302(18) 1 calc PR C 2
H22I H 1.6557 0.1142 0.9631 0.103 Uiso 0.302(18) 1 calc PR C 2
O03' O 1.378(2) 0.294(5) 0.8482(11) 0.065(5) Uani 0.302(18) 1 d PDU C 2
O04' O 1.4553(17) 0.250(5) 0.9489(14) 0.064(4) Uani 0.302(18) 1 d PDU C 2
Fe11 Fe 0.97514(8) 0.35309(12) 0.85944(5) 0.0246(2) Uani 1 1 d . . .
I101 I 0.73938(4) 0.16209(6) 0.80925(2) 0.03670(14) Uani 1 1 d . . .
I102 I 1.09890(4) -0.03179(6) 0.85351(3) 0.03440(14) Uani 1 1 d . . .

loop_
_atom_site_aniso_label
_atom_site_aniso_U_11
_atom_site_aniso_U_22
_atom_site_aniso_U_33
_atom_site_aniso_U_23
_atom_site_aniso_U_13
_atom_site_aniso_U_12
C1 0.032(5) 0.023(4) 0.021(4) -0.003(3) 0.007(3) -0.003(3)
C2 0.013(4) 0.026(4) 0.026(4) -0.001(3) 0.003(3) 0.003(3)
C3 0.025(4) 0.025(4) 0.016(3) 0.006(3) -0.006(3) -0.001(3)
C4 0.020(4) 0.032(4) 0.017(4) 0.000(3) -0.004(3) 0.006(3)
C5 0.026(4) 0.033(4) 0.028(4) -0.012(3) 0.005(3) 0.005(3)
C6 0.030(4) 0.015(3) 0.036(4) 0.010(3) 0.009(3) -0.002(3)
C7 0.018(4) 0.032(4) 0.022(4) -0.005(3) 0.004(3) -0.001(3)
C8 0.026(4) 0.032(4) 0.016(3) -0.001(3) 0.001(3) -0.002(3)
C9 0.015(4) 0.045(5) 0.024(4) 0.001(3) -0.004(3) 0.005(3)
C10 0.033(5) 0.030(4) 0.024(4) 0.010(3) 0.007(3) 0.009(3)
C11 0.019(4) 0.020(3) 0.018(3) -0.001(3) 0.003(3) -0.001(3)
C12 0.043(5) 0.020(4) 0.038(5) -0.010(3) 0.012(4) -0.001(3)
C13 0.026(4) 0.022(4) 0.033(4) 0.001(3) 0.008(3) 0.011(3)
C14 0.039(5) 0.028(4) 0.031(4) 0.005(3) 0.017(4) 0.000(3)
C15 0.036(4) 0.056(5) 0.056(5) -0.006(4) 0.011(4) 0.023(4)
C16 0.031(5) 0.066(9) 0.081(9) -0.007(8) 0.012(5) 0.026(6)
C15' 0.036(4) 0.056(5) 0.056(5) -0.006(4) 0.011(4) 0.023(4)
C16' 0.039(7) 0.072(12) 0.070(12) -0.004(11) 0.018(9) 0.019(8)
C17 0.018(4) 0.027(4) 0.023(4) 0.002(3) 0.003(3) -0.004(3)
C18 0.065(7) 0.040(5) 0.041(5) 0.017(4) 0.023(5) 0.001(4)
C19 0.040(5) 0.032(4) 0.024(4) -0.004(3) 0.008(4) -0.007(4)
C20 0.025(5) 0.044(5) 0.038(5) -0.017(4) 0.008(4) -0.004(4)
C21 0.053(7) 0.074(7) 0.028(5) -0.004(5) 0.015(4) 0.013(5)
C22 0.047(6) 0.064(7) 0.054(6) -0.004(5) 0.007(5) -0.017(5)
O1 0.038(4) 0.038(3) 0.028(3) -0.006(2) 0.016(3) 0.005(3)
O2 0.029(3) 0.040(3) 0.035(3) -0.005(2) 0.002(2) 0.016(2)
O3 0.027(3) 0.052(4) 0.032(3) -0.015(3) 0.003(3) -0.010(3)
O4 0.028(4) 0.065(4) 0.039(3) -0.007(3) 0.007(3) -0.005(3)
Fe1 0.0233(6) 0.0192(5) 0.0210(5) 0.0014(4) 0.0068(4) 0.0016(4)
I1 0.0282(3) 0.0232(2) 0.0395(3) 0.0018(2) 0.0133(2) -0.0010(2)
I2 0.0330(3) 0.0213(3) 0.0549(4) 0.0033(2) 0.0157(3) 0.0037(2)
C101 0.030(5) 0.035(4) 0.019(4) -0.003(3) -0.001(3) -0.005(3)
C102 0.039(5) 0.019(4) 0.021(4) -0.004(3) 0.001(3) 0.004(3)
C103 0.019(4) 0.028(4) 0.027(4) 0.009(3) -0.004(3) 0.004(3)
C104 0.032(5) 0.035(5) 0.021(4) 0.010(3) 0.009(3) 0.001(3)
C105 0.040(5) 0.026(4) 0.018(4) -0.007(3) -0.001(3) 0.000(3)
C106 0.027(4) 0.024(4) 0.021(3) -0.004(3) 0.008(3) -0.002(3)
C107 0.029(5) 0.026(4) 0.025(4) 0.000(3) 0.005(3) 0.000(3)
C108 0.040(5) 0.033(5) 0.025(4) -0.006(3) 0.000(4) 0.008(4)
C109 0.023(5) 0.048(5) 0.020(4) -0.004(3) 0.000(3) 0.015(4)
C110 0.039(5) 0.028(4) 0.018(3) 0.005(3) 0.012(3) -0.003(3)
C111 0.052(6) 0.023(4) 0.029(4) -0.006(3) 0.007(4) -0.007(4)
C112 0.038(5) 0.034(5) 0.046(5) -0.020(4) -0.003(4) 0.002(4)
C113 0.021(4) 0.053(4) 0.042(4) -0.018(4) -0.001(3) -0.009(3)
C114 0.033(5) 0.059(4) 0.058(6) -0.040(4) 0.008(4) -0.018(4)
C115 0.071(7) 0.065(8) 0.090(8) -0.001(6) 0.047(5) 0.013(6)
C116 0.073(6) 0.080(7) 0.078(6) -0.005(5) 0.042(5) 0.001(5)
O101 0.068(8) 0.096(5) 0.056(8) 0.028(5) 0.016(6) 0.051(5)
O102 0.076(5) 0.060(5) 0.119(8) -0.041(5) 0.062(5) -0.012(4)
C03' 0.021(4) 0.053(4) 0.042(4) -0.018(4) -0.001(3) -0.009(3)
C04' 0.047(7) 0.060(6) 0.064(8) -0.022(7) 0.017(6) -0.001(5)
C05' 0.072(8) 0.069(10) 0.087(9) -0.008(8) 0.046(6) 0.005(7)
C06' 0.073(6) 0.080(7) 0.078(6) -0.005(5) 0.042(5) 0.001(5)
O01' 0.034(9) 0.058(6) 0.048(11) 0.018(8) 0.003(9) 0.024(6)
O02' 0.063(6) 0.072(7) 0.075(9) -0.017(8) 0.039(6) -0.007(5)
C117 0.041(4) 0.031(3) 0.026(4) -0.001(3) 0.013(3) -0.012(3)
C118 0.062(6) 0.034(4) 0.046(5) 0.004(4) 0.002(5) -0.022(4)
C119 0.039(3) 0.051(4) 0.048(4) 0.013(3) 0.016(3) -0.002(3)
C120 0.039(4) 0.073(8) 0.054(5) 0.027(5) 0.018(4) -0.006(5)
C121 0.041(5) 0.110(11) 0.081(9) 0.044(8) 0.013(5) 0.005(7)
C122 0.035(5) 0.150(14) 0.077(9) 0.058(10) -0.005(6) 0.016(9)
O103 0.049(6) 0.080(9) 0.071(6) 0.011(6) 0.027(5) 0.008(6)
O104 0.040(4) 0.092(9) 0.058(5) 0.041(5) 0.011(4) -0.013(5)
C19' 0.039(3) 0.051(4) 0.048(4) 0.013(3) 0.016(3) -0.002(3)
C20' 0.039(5) 0.072(9) 0.053(6) 0.028(8) 0.017(4) -0.002(7)
C21' 0.040(6) 0.093(12) 0.060(10) 0.036(10) 0.016(6) 0.012(10)
C22' 0.040(7) 0.108(14) 0.062(11) 0.046(12) 0.022(8) 0.025(11)
O03' 0.049(9) 0.095(12) 0.057(6) 0.031(10) 0.025(5) 0.004(10)
O04' 0.041(5) 0.086(11) 0.067(8) 0.034(9) 0.018(5) 0.020(8)
Fe11 0.0307(7) 0.0264(6) 0.0163(5) -0.0014(4) 0.0032(5) 0.0009(5)
I101 0.0412(3) 0.0276(3) 0.0395(3) -0.0019(2) 0.0036(2) -0.0090(2)
I102 0.0390(3) 0.0230(3) 0.0448(3) -0.0060(2) 0.0170(3) -0.0034(2)

loop_
_atom_type_symbol
_atom_type_description
_atom_type_scat_dispersion_real
_atom_type_scat_dispersion_imag
_atom_type_scat_source
C C 0.0033 0.0016 'International Tables Vol C Tables 4.2.6.8 and 6.1.1.4'
H H 0.0000 0.0000 'International Tables Vol C Tables 4.2.6.8 and 6.1.1.4'
O O 0.0106 0.0060 'International Tables Vol C Tables 4.2.6.8 and 6.1.1.4'
Fe Fe 0.3463 0.8444 'International Tables Vol C Tables 4.2.6.8 and 6.1.1.4'
I I -0.4742 1.8119 'International Tables Vol C Tables 4.2.6.8 and 6.1.1.4'

loop_
_geom_angle_atom_site_label_1
_geom_angle_atom_site_label_2
_geom_angle_atom_site_label_3
_geom_angle
C2 C1 C5 108.9(7)
C2 C1 Fe1 69.6(4)
C5 C1 Fe1 69.0(4)
C2 C1 I1 126.3(5)
C5 C1 I1 124.8(5)
Fe1 C1 I1 126.4(4)
C3 C2 C1 106.2(6)
C3 C2 C11 128.1(7)
C1 C2 C11 125.5(6)
C3 C2 Fe1 69.9(4)
C1 C2 Fe1 69.3(4)
C11 C2 Fe1 130.1(5)
C4 C3 C2 109.7(7)
C4 C3 Fe1 69.0(4)
C2 C3 Fe1 69.3(4)
C4 C3 H3 125.2
C2 C3 H3 125.2
Fe1 C3 H3 128.1
C3 C4 C5 109.0(6)
C3 C4 Fe1 70.9(4)
C5 C4 Fe1 69.7(4)
C3 C4 H4 125.5
C5 C4 H4 125.5
Fe1 C4 H4 125.5
C4 C5 C1 106.2(7)
C4 C5 Fe1 69.2(4)
C1 C5 Fe1 69.4(4)
C4 C5 H5 126.9
C1 C5 H5 126.9
Fe1 C5 H5 126.1
C10 C6 C7 109.8(6)
C10 C6 Fe1 70.4(4)
C7 C6 Fe1 71.0(4)
C10 C6 I2 125.6(5)
C7 C6 I2 124.5(5)
Fe1 C6 I2 128.5(4)
C8 C7 C6 105.7(6)
C8 C7 C17 126.6(7)
C6 C7 C17 127.6(6)
C8 C7 Fe1 69.1(4)
C6 C7 Fe1 67.6(4)
C17 C7 Fe1 129.6(5)
C9 C8 C7 108.7(7)
C9 C8 Fe1 69.6(4)
C7 C8 Fe1 70.2(4)
C9 C8 H8 125.7
C7 C8 H8 125.7
Fe1 C8 H8 126.1
C10 C9 C8 108.7(7)
C10 C9 Fe1 69.4(4)
C8 C9 Fe1 69.7(4)
C10 C9 H9 125.7
C8 C9 H9 125.7
Fe1 C9 H9 126.8
C6 C10 C9 107.1(7)
C6 C10 Fe1 68.8(4)
C9 C10 Fe1 69.9(4)
C6 C10 H10 126.4
C9 C10 H10 126.4
Fe1 C10 H10 126.3
C2 C11 C12 111.0(6)
C2 C11 C13 107.9(6)
C12 C11 C13 110.4(6)
C2 C11 H11 109.2
C12 C11 H11 109.2
C13 C11 H11 109.2
C11 C12 H12A 109.5
C11 C12 H12B 109.5
H12A C12 H12B 109.5
C11 C12 H12C 109.5
H12A C12 H12C 109.5
H12B C12 H12C 109.5
C14 C13 C11 114.8(6)
C14 C13 H13A 108.6
C11 C13 H13A 108.6
C14 C13 H13B 108.6
C11 C13 H13B 108.6
H13A C13 H13B 107.5
O1 C14 O2 124.0(7)
O1 C14 C13 125.0(8)
O2 C14 C13 110.8(6)
O2 C15 C16 109.2(9)
O2 C15 H15A 109.8
C16 C15 H15A 109.8
O2 C15 H15B 109.8
C16 C15 H15B 109.8
H15A C15 H15B 108.3
H16D C16' H16E 109.5
H16D C16' H16F 109.5
H16E C16' H16F 109.5
C7 C17 C18 112.6(7)
C7 C17 C19 109.5(6)
C18 C17 C19 110.4(7)
C7 C17 H17 108.1
C18 C17 H17 108.1
C19 C17 H17 108.1
C17 C18 H18A 109.5
C17 C18 H18B 109.5
H18A C18 H18B 109.5
C17 C18 H18C 109.5
H18A C18 H18C 109.5
H18B C18 H18C 109.5
C20 C19 C17 113.0(6)
C20 C19 H19A 109.0
C17 C19 H19A 109.0
C20 C19 H19B 109.0
C17 C19 H19B 109.0
H19A C19 H19B 107.8
O3 C20 O4 121.2(7)
O3 C20 C19 126.4(8)
O4 C20 C19 112.5(7)
O4 C21 C22 109.2(8)
O4 C21 H21A 109.8
C22 C21 H21A 109.8
O4 C21 H21B 109.8
C22 C21 H21B 109.8
H21A C21 H21B 108.3
C21 C22 H22A 109.5
C21 C22 H22B 109.5
H22A C22 H22B 109.5
C21 C22 H22C 109.5
H22A C22 H22C 109.5
H22B C22 H22C 109.5
C14 O2 C15 118.7(6)
C20 O4 C21 118.9(7)
C6 Fe1 C10 40.7(3)
C6 Fe1 C4 116.7(3)
C10 Fe1 C4 149.1(3)
C6 Fe1 C9 68.2(3)
C10 Fe1 C9 40.7(3)
C4 Fe1 C9 169.2(3)
C6 Fe1 C8 68.6(3)
C10 Fe1 C8 68.9(3)
C4 Fe1 C8 130.3(3)
C9 Fe1 C8 40.7(3)
C6 Fe1 C5 108.0(3)
C10 Fe1 C5 115.7(3)
C4 Fe1 C5 41.1(3)
C9 Fe1 C5 148.7(3)
C8 Fe1 C5 169.2(3)
C6 Fe1 C1 130.9(3)
C10 Fe1 C1 108.2(3)
C4 Fe1 C1 68.8(3)
C9 Fe1 C1 116.1(3)
C8 Fe1 C1 148.2(3)
C5 Fe1 C1 41.6(3)
C6 Fe1 C2 169.4(3)
C10 Fe1 C2 129.9(3)
C4 Fe1 C2 69.1(3)
C9 Fe1 C2 107.7(3)
C8 Fe1 C2 115.1(3)
C5 Fe1 C2 70.1(3)
C1 Fe1 C2 41.1(3)
C6 Fe1 C7 41.4(3)
C10 Fe1 C7 69.5(3)
C4 Fe1 C7 108.0(3)
C9 Fe1 C7 68.7(3)
C8 Fe1 C7 40.7(3)
C5 Fe1 C7 130.1(3)
C1 Fe1 C7 170.3(3)
C2 Fe1 C7 147.5(3)
C6 Fe1 C3 149.1(3)
C10 Fe1 C3 169.4(3)
C4 Fe1 C3 40.1(3)
C9 Fe1 C3 131.0(3)
C8 Fe1 C3 108.8(3)
C5 Fe1 C3 68.5(3)
C1 Fe1 C3 67.9(3)
C2 Fe1 C3 40.8(3)
C7 Fe1 C3 116.0(3)
C102 C101 C105 110.5(7)
C102 C101 Fe11 71.8(4)
C105 C101 Fe11 70.7(4)
C102 C101 I101 127.2(6)
C105 C101 I101 122.3(5)
Fe11 C101 I101 125.6(4)
C101 C102 C103 105.8(7)
C101 C102 C111 127.5(8)
C103 C102 C111 126.7(7)
C101 C102 Fe11 67.9(4)
C103 C102 Fe11 68.9(4)
C111 C102 Fe11 128.3(5)
C104 C103 C102 108.8(7)
C104 C103 Fe11 70.3(4)
C102 C103 Fe11 70.1(4)
C104 C103 H103 125.6
C102 C103 H103 125.6
Fe11 C103 H103 125.6
C105 C104 C103 108.4(7)
C105 C104 Fe11 69.5(4)
C103 C104 Fe11 69.2(4)
C105 C104 H104 125.8
C103 C104 H104 125.8
Fe11 C104 H104 127.1
C104 C105 C101 106.5(7)
C104 C105 Fe11 70.4(4)
C101 C105 Fe11 68.0(4)
C104 C105 H105 126.8
C101 C105 H105 126.8
Fe11 C105 H105 126.4
C107 C106 C110 111.0(7)
C107 C106 Fe11 71.8(4)
C110 C106 Fe11 70.1(4)
C107 C106 I102 124.8(5)
C110 C106 I102 124.2(5)
Fe11 C106 I102 125.9(3)
C106 C107 C108 106.0(7)
C106 C107 C117 127.0(7)
C108 C107 C117 126.9(7)
C106 C107 Fe11 67.7(4)
C108 C107 Fe11 69.5(4)
C117 C107 Fe11 129.3(5)
C109 C108 C107 108.1(7)
C109 C108 Fe11 68.8(4)
C107 C108 Fe11 69.7(4)
C109 C108 H108 126.0
C107 C108 H108 126.0
Fe11 C108 H108 127.2
C110 C109 C108 108.6(7)
C110 C109 Fe11 69.1(4)
C108 C109 Fe11 70.4(4)
C110 C109 H109 125.7
C108 C109 H109 125.7
Fe11 C109 H109 126.4
C106 C110 C109 106.3(7)
C106 C110 Fe11 68.8(4)
C109 C110 Fe11 70.1(4)
C106 C110 H110 126.9
C109 C110 H110 126.9
Fe11 C110 H110 125.9
C102 C111 C112 113.0(7)
C102 C111 C113 108.5(6)
C112 C111 C113 110.9(7)
C102 C111 H111 108.1
C112 C111 H111 108.1
C113 C111 H111 108.1
C111 C112 H12D 109.5
C111 C112 H12E 109.5
H12D C112 H12E 109.5
C111 C112 H12F 109.5
H12D C112 H12F 109.5
H12E C112 H12F 109.5
C114 C113 C111 116.4(8)
C114 C113 H13C 108.2
C111 C113 H13C 108.2
C114 C113 H13D 108.2
C111 C113 H13D 108.2
H13C C113 H13D 107.3
O101 C114 O102 117.9(9)
O101 C114 C113 127.0(8)
O102 C114 C113 115.0(8)
C116 C115 O102 112.6(8)
C116 C115 H15E 109.1
O102 C115 H15E 109.1
C116 C115 H15F 109.1
O102 C115 H15F 109.1
H15E C115 H15F 107.8
C114 O102 C115 114.2(8)
O01' C04' O02' 121.1(13)
O02' C05' H15G 110.1
O02' C05' H15H 110.1
H15G C05' H15H 108.4
C04' O02' C05' 115.8(11)
C107 C117 C118 114.1(8)
C107 C117 C119 109.7(6)
C118 C117 C119 110.6(8)
C107 C117 H117 107.4
C118 C117 H117 107.4
C119 C117 H117 107.4
C117 C118 H18D 109.5
C117 C118 H18E 109.5
H18D C118 H18E 109.5
C117 C118 H18F 109.5
H18D C118 H18F 109.5
H18E C118 H18F 109.5
C117 C119 C120 115.7(9)
C117 C119 H19C 108.4
C120 C119 H19C 108.4
C117 C119 H19D 108.4
C120 C119 H19D 108.4
H19C C119 H19D 107.4
O103 C120 O104 126.3(13)
O103 C120 C119 121.9(13)
O104 C120 C119 111.5(12)
C122 C121 O104 108.2(14)
C122 C121 H21C 110.1
O104 C121 H21C 110.1
C122 C121 H21D 110.1
O104 C121 H21D 110.1
H21C C121 H21D 108.4
C120 O104 C121 113.4(12)
O03' C20' O04' 122(2)
C22' C21' O04' 100(2)
C22' C21' H21E 111.7
O04' C21' H21E 111.7
C22' C21' H21F 111.7
O04' C21' H21F 111.7
H21E C21' H21F 109.5
C21' C22' H22G 109.5
C21' C22' H22H 109.5
H22G C22' H22H 109.5
C21' C22' H22I 109.5
H22G C22' H22I 109.5
H22H C22' H22I 109.5
C20' O04' C21' 111(2)
C106 Fe11 C101 126.5(3)
C106 Fe11 C110 41.1(3)
C101 Fe11 C110 106.7(3)
C106 Fe11 C109 68.2(3)
C101 Fe11 C109 119.2(3)
C110 Fe11 C109 40.8(3)
C106 Fe11 C103 155.1(3)
C101 Fe11 C103 67.9(3)
C110 Fe11 C103 162.7(3)
C109 Fe11 C103 126.1(3)
C106 Fe11 C105 108.0(3)
C101 Fe11 C105 41.3(3)
C110 Fe11 C105 119.3(3)
C109 Fe11 C105 154.3(3)
C103 Fe11 C105 68.3(3)
C106 Fe11 C108 67.9(3)
C101 Fe11 C108 154.0(3)
C110 Fe11 C108 68.9(3)
C109 Fe11 C108 40.8(3)
C103 Fe11 C108 108.3(3)
C105 Fe11 C108 163.4(3)
C106 Fe11 C107 40.4(3)
C101 Fe11 C107 163.7(3)
C110 Fe11 C107 69.4(3)
C109 Fe11 C107 68.9(3)
C103 Fe11 C107 120.4(3)
C105 Fe11 C107 125.7(3)
C108 Fe11 C107 40.8(3)
C106 Fe11 C104 120.7(3)
C101 Fe11 C104 68.0(3)
C110 Fe11 C104 154.5(3)
C109 Fe11 C104 163.9(3)
C103 Fe11 C104 40.5(3)
C105 Fe11 C104 40.1(3)
C108 Fe11 C104 126.9(3)
C107 Fe11 C104 108.3(3)
C106 Fe11 C102 162.8(3)
C101 Fe11 C102 40.3(3)
C110 Fe11 C102 124.4(3)
C109 Fe11 C102 106.7(3)
C103 Fe11 C102 41.0(3)
C105 Fe11 C102 69.1(3)
C108 Fe11 C102 119.7(3)
C107 Fe11 C102 154.9(3)
C104 Fe11 C102 68.7(3)

loop_
_geom_bond_atom_site_label_1
_geom_bond_atom_site_label_2
_geom_bond_distance
C1 C2 1.444(10)
C1 C5 1.458(10)
C1 Fe1 2.056(8)
C1 I1 2.077(7)
C2 C3 1.437(10)
C2 C11 1.500(9)
C2 Fe1 2.059(7)
C3 C4 1.409(10)
C3 Fe1 2.067(7)
C3 H3 0.9500
C4 C5 1.436(11)
C4 Fe1 2.042(7)
C4 H4 0.9500
C5 Fe1 2.049(7)
C5 H5 0.9500
C6 C10 1.410(10)
C6 C7 1.442(10)
C6 Fe1 2.014(7)
C6 I2 2.089(8)
C7 C8 1.428(10)
C7 C17 1.501(10)
C7 Fe1 2.060(7)
C8 C9 1.422(11)
C8 Fe1 2.045(7)
C8 H8 0.9500
C9 C10 1.418(11)
C9 Fe1 2.043(7)
C9 H9 0.9500
C10 Fe1 2.035(7)
C10 H10 0.9500
C11 C12 1.534(10)
C11 C13 1.541(10)
C11 H11 1.0000
C12 H12A 0.9800
C12 H12B 0.9800
C12 H12C 0.9800
C13 C14 1.502(10)
C13 H13A 0.9900
C13 H13B 0.9900
C14 O1 1.210(9)
C14 O2 1.330(10)
C15 O2 1.436(10)
C15 C16 1.484(17)
C15 H15A 0.9900
C15 H15B 0.9900
C16 H16A 0.9800
C16 H16B 0.9800
C16 H16C 0.9800
C16' H16D 0.9800
C16' H16E 0.9800
C16' H16F 0.9800
C17 C18 1.516(10)
C17 C19 1.548(11)
C17 H17 1.0000
C18 H18A 0.9800
C18 H18B 0.9800
C18 H18C 0.9800
C19 C20 1.479(11)
C19 H19A 0.9900
C19 H19B 0.9900
C20 O3 1.240(9)
C20 O4 1.350(10)
C21 O4 1.479(10)
C21 C22 1.485(13)
C21 H21A 0.9900
C21 H21B 0.9900
C22 H22A 0.9800
C22 H22B 0.9800
C22 H22C 0.9800
C101 C102 1.408(10)
C101 C105 1.437(11)
C101 Fe11 2.017(8)
C101 I101 2.107(8)
C102 C103 1.441(11)
C102 C111 1.519(11)
C102 Fe11 2.067(8)
C103 C104 1.425(11)
C103 Fe11 2.050(7)
C103 H103 0.9500
C104 C105 1.413(11)
C104 Fe11 2.064(7)
C104 H104 0.9500
C105 Fe11 2.053(7)
C105 H105 0.9500
C106 C107 1.408(11)
C106 C110 1.418(10)
C106 Fe11 2.010(8)
C106 I102 2.113(7)
C107 C108 1.438(10)
C107 C117 1.512(11)
C107 Fe11 2.064(8)
C108 C109 1.431(12)
C108 Fe11 2.062(8)
C108 H108 0.9500
C109 C110 1.420(11)
C109 Fe11 2.041(7)
C109 H109 0.9500
C110 Fe11 2.029(7)
C110 H110 0.9500
C111 C112 1.522(10)
C111 C113 1.556(11)
C111 H111 1.0000
C112 H12D 0.9800
C112 H12E 0.9800
C112 H12F 0.9800
C113 C114 1.479(10)
C113 H13C 0.9900
C113 H13D 0.9900
C114 O101 1.199(8)
C114 O102 1.323(8)
C115 C116 1.446(9)
C115 O102 1.488(8)
C115 H15E 0.9900
C115 H15F 0.9900
C116 H16G 0.9800
C116 H16H 0.9800
C116 H16I 0.9800
C04' O01' 1.211(10)
C04' O02' 1.326(10)
C05' O02' 1.474(10)
C05' H15G 0.9900
C05' H15H 0.9900
C117 C118 1.517(11)
C117 C119 1.521(12)
C117 H117 1.0000
C118 H18D 0.9800
C118 H18E 0.9800
C118 H18F 0.9800
C119 C120 1.546(14)
C119 H19C 0.9900
C119 H19D 0.9900
C120 O103 1.224(14)
C120 O104 1.324(15)
C121 C122 1.458(16)
C121 O104 1.494(14)
C121 H21C 0.9900
C121 H21D 0.9900
C122 H22D 0.9800
C122 H22E 0.9800
C122 H22F 0.9800
C20' O03' 1.216(17)
C20' O04' 1.313(18)
C21' C22' 1.453(19)
C21' O04' 1.491(19)
C21' H21E 0.9900
C21' H21F 0.9900
C22' H22G 0.9800
C22' H22H 0.9800
C22' H22I 0.9800

loop_
_geom_contact_atom_site_label_1
_geom_contact_atom_site_label_2
_geom_contact_distance
_geom_contact_site_symmetry_2
I101 O101 3.080(12) 1_545
I101 O01' 3.04(2) 1_545
I102 O1 3.263(6) 1_645

loop_
_geom_torsion_atom_site_label_1
_geom_torsion_atom_site_label_2
_geom_torsion_atom_site_label_3
_geom_torsion_atom_site_label_4
_geom_torsion
C5 C1 C2 C3 2.7(8)
Fe1 C1 C2 C3 60.6(5)
I1 C1 C2 C3 -178.6(5)
C5 C1 C2 C11 177.0(6)
Fe1 C1 C2 C11 -125.2(7)
I1 C1 C2 C11 -4.3(11)
C5 C1 C2 Fe1 -57.9(5)
I1 C1 C2 Fe1 120.9(6)
C1 C2 C3 C4 -3.0(8)
C11 C2 C3 C4 -177.0(7)
Fe1 C2 C3 C4 57.2(5)
C1 C2 C3 Fe1 -60.2(5)
C11 C2 C3 Fe1 125.8(7)
C2 C3 C4 C5 2.1(8)
Fe1 C3 C4 C5 59.5(5)
C2 C3 C4 Fe1 -57.4(5)
C3 C4 C5 C1 -0.4(8)
Fe1 C4 C5 C1 59.9(5)
C3 C4 C5 Fe1 -60.3(5)
C2 C1 C5 C4 -1.5(8)
Fe1 C1 C5 C4 -59.7(5)
I1 C1 C5 C4 179.8(5)
C2 C1 C5 Fe1 58.2(5)
I1 C1 C5 Fe1 -120.5(6)
C10 C6 C7 C8 -1.1(8)
Fe1 C6 C7 C8 58.8(5)
I2 C6 C7 C8 -176.9(5)
C10 C6 C7 C17 176.5(7)
Fe1 C6 C7 C17 -123.6(7)
I2 C6 C7 C17 0.7(11)
C10 C6 C7 Fe1 -59.9(5)
I2 C6 C7 Fe1 124.2(5)
C6 C7 C8 C9 1.2(8)
C17 C7 C8 C9 -176.4(7)
Fe1 C7 C8 C9 59.1(5)
C6 C7 C8 Fe1 -57.9(5)
C17 C7 C8 Fe1 124.5(7)
C7 C8 C9 C10 -1.0(8)
Fe1 C8 C9 C10 58.6(5)
C7 C8 C9 Fe1 -59.5(5)
C7 C6 C10 C9 0.5(8)
Fe1 C6 C10 C9 -59.7(5)
I2 C6 C10 C9 176.3(5)
C7 C6 C10 Fe1 60.3(5)
I2 C6 C10 Fe1 -124.0(6)
C8 C9 C10 C6 0.3(8)
Fe1 C9 C10 C6 59.0(5)
C8 C9 C10 Fe1 -58.8(5)
C3 C2 C11 C12 -28.7(10)
C1 C2 C11 C12 158.3(7)
Fe1 C2 C11 C12 66.4(8)
C3 C2 C11 C13 92.4(8)
C1 C2 C11 C13 -80.7(8)
Fe1 C2 C11 C13 -172.5(5)
C2 C11 C13 C14 172.6(6)
C12 C11 C13 C14 -65.9(8)
C11 C13 C14 O1 -19.3(11)
C11 C13 C14 O2 165.1(6)
C8 C7 C17 C18 -27.9(11)
C6 C7 C17 C18 155.0(8)
Fe1 C7 C17 C18 64.2(9)
C8 C7 C17 C19 95.4(9)
C6 C7 C17 C19 -81.7(9)
Fe1 C7 C17 C19 -172.5(5)
C7 C17 C19 C20 166.6(6)
C18 C17 C19 C20 -68.9(9)
C17 C19 C20 O3 -15.2(12)
C17 C19 C20 O4 165.7(6)
O1 C14 O2 C15 -2.5(12)
C13 C14 O2 C15 173.1(7)
C16 C15 O2 C14 -159.8(12)
O3 C20 O4 C21 -3.6(12)
C19 C20 O4 C21 175.5(8)
C22 C21 O4 C20 76.8(10)
C7 C6 Fe1 C10 -120.2(6)
I2 C6 Fe1 C10 120.4(7)
C10 C6 Fe1 C4 -152.5(5)
C7 C6 Fe1 C4 87.3(5)
I2 C6 Fe1 C4 -32.1(6)
C10 C6 Fe1 C9 38.1(5)
C7 C6 Fe1 C9 -82.1(5)
I2 C6 Fe1 C9 158.5(5)
C10 C6 Fe1 C8 82.0(5)
C7 C6 Fe1 C8 -38.2(4)
I2 C6 Fe1 C8 -157.5(5)
C10 C6 Fe1 C5 -108.8(5)
C7 C6 Fe1 C5 131.0(4)
I2 C6 Fe1 C5 11.6(5)
C10 C6 Fe1 C1 -68.2(6)
C7 C6 Fe1 C1 171.6(4)
I2 C6 Fe1 C1 52.2(6)
C10 C6 Fe1 C2 -30.9(18)
C7 C6 Fe1 C2 -151.1(15)
I2 C6 Fe1 C2 89.5(16)
C10 C6 Fe1 C7 120.2(6)
I2 C6 Fe1 C7 -119.4(6)
C10 C6 Fe1 C3 173.2(6)
C7 C6 Fe1 C3 53.0(7)
I2 C6 Fe1 C3 -66.4(7)
C9 C10 Fe1 C6 118.5(7)
C6 C10 Fe1 C4 53.4(8)
C9 C10 Fe1 C4 171.9(6)
C6 C10 Fe1 C9 -118.5(7)
C6 C10 Fe1 C8 -81.4(5)
C9 C10 Fe1 C8 37.2(5)
C6 C10 Fe1 C5 88.0(5)
C9 C10 Fe1 C5 -153.5(5)
C6 C10 Fe1 C1 132.3(4)
C9 C10 Fe1 C1 -109.1(5)
C6 C10 Fe1 C2 172.9(4)
C9 C10 Fe1 C2 -68.6(6)
C6 C10 Fe1 C7 -37.7(4)
C9 C10 Fe1 C7 80.9(5)
C6 C10 Fe1 C3 -160.7(16)
C9 C10 Fe1 C3 -42.2(19)
C3 C4 Fe1 C6 -153.3(4)
C5 C4 Fe1 C6 87.0(5)
C3 C4 Fe1 C10 170.8(6)
C5 C4 Fe1 C10 51.1(8)
C3 C4 Fe1 C9 -38.4(19)
C5 C4 Fe1 C9 -158.1(16)
C3 C4 Fe1 C8 -69.5(6)
C5 C4 Fe1 C8 170.8(4)
C3 C4 Fe1 C5 119.7(6)
C3 C4 Fe1 C1 80.5(5)
C5 C4 Fe1 C1 -39.2(4)
C3 C4 Fe1 C2 36.3(4)
C5 C4 Fe1 C2 -83.4(5)
C3 C4 Fe1 C7 -109.2(5)
C5 C4 Fe1 C7 131.1(4)
C5 C4 Fe1 C3 -119.7(6)
C10 C9 Fe1 C6 -38.1(5)
C8 C9 Fe1 C6 82.1(5)
C8 C9 Fe1 C10 120.3(7)
C10 C9 Fe1 C4 -157.4(15)
C8 C9 Fe1 C4 -37.1(19)
C10 C9 Fe1 C8 -120.3(7)
C10 C9 Fe1 C5 50.8(8)
C8 C9 Fe1 C5 171.1(6)
C10 C9 Fe1 C1 87.9(5)
C8 C9 Fe1 C1 -151.8(4)
C10 C9 Fe1 C2 131.5(5)
C8 C9 Fe1 C2 -108.2(5)
C10 C9 Fe1 C7 -82.9(5)
C8 C9 Fe1 C7 37.4(4)
C10 C9 Fe1 C3 170.6(5)
C8 C9 Fe1 C3 -69.2(6)
C9 C8 Fe1 C6 -81.0(5)
C7 C8 Fe1 C6 38.8(4)
C9 C8 Fe1 C10 -37.1(5)
C7 C8 Fe1 C10 82.7(5)
C9 C8 Fe1 C4 171.5(5)
C7 C8 Fe1 C4 -68.8(5)
C7 C8 Fe1 C9 119.8(6)
C9 C8 Fe1 C5 -154.5(16)
C7 C8 Fe1 C5 -34.7(18)
C9 C8 Fe1 C1 53.6(8)
C7 C8 Fe1 C1 173.4(5)
C9 C8 Fe1 C2 88.3(5)
C7 C8 Fe1 C2 -152.0(4)
C9 C8 Fe1 C7 -119.8(6)
C9 C8 Fe1 C3 131.9(5)
C7 C8 Fe1 C3 -108.4(4)
C4 C5 Fe1 C6 -110.4(5)
C1 C5 Fe1 C6 132.1(4)
C4 C5 Fe1 C10 -153.7(4)
C1 C5 Fe1 C10 88.8(5)
C1 C5 Fe1 C4 -117.5(6)
C4 C5 Fe1 C9 172.2(6)
C1 C5 Fe1 C9 54.7(8)
C4 C5 Fe1 C8 -40.5(18)
C1 C5 Fe1 C8 -158.0(16)
C4 C5 Fe1 C1 117.5(6)
C4 C5 Fe1 C2 80.6(5)
C1 C5 Fe1 C2 -36.9(4)
C4 C5 Fe1 C7 -69.6(6)
C1 C5 Fe1 C7 172.9(4)
C4 C5 Fe1 C3 37.0(4)
C1 C5 Fe1 C3 -80.5(5)
C2 C1 Fe1 C6 170.3(4)
C5 C1 Fe1 C6 -68.9(5)
I1 C1 Fe1 C6 49.6(6)
C2 C1 Fe1 C10 130.6(4)
C5 C1 Fe1 C10 -108.5(5)
I1 C1 Fe1 C10 9.9(5)
C2 C1 Fe1 C4 -82.1(4)
C5 C1 Fe1 C4 38.7(4)
I1 C1 Fe1 C4 157.2(5)
C2 C1 Fe1 C9 87.3(5)
C5 C1 Fe1 C9 -151.8(5)
I1 C1 Fe1 C9 -33.4(6)
C2 C1 Fe1 C8 51.5(7)
C5 C1 Fe1 C8 172.4(5)
I1 C1 Fe1 C8 -69.2(7)
C2 C1 Fe1 C5 -120.9(6)
I1 C1 Fe1 C5 118.5(6)
C5 C1 Fe1 C2 120.9(6)
I1 C1 Fe1 C2 -120.7(6)
C2 C1 Fe1 C3 -38.8(4)
C5 C1 Fe1 C3 82.0(5)
I1 C1 Fe1 C3 -159.5(5)
C3 C2 Fe1 C6 -161.3(15)
C1 C2 Fe1 C6 -44.2(17)
C11 C2 Fe1 C6 75.3(18)
C3 C2 Fe1 C10 172.8(4)
C1 C2 Fe1 C10 -70.1(5)
C11 C2 Fe1 C10 49.4(8)
C3 C2 Fe1 C4 -35.8(4)
C1 C2 Fe1 C4 81.3(4)
C11 C2 Fe1 C4 -159.2(7)
C3 C2 Fe1 C9 133.2(4)
C1 C2 Fe1 C9 -109.7(5)
C11 C2 Fe1 C9 9.9(7)
C3 C2 Fe1 C8 90.0(5)
C1 C2 Fe1 C8 -152.9(4)
C11 C2 Fe1 C8 -33.3(7)
C3 C2 Fe1 C5 -79.8(4)
C1 C2 Fe1 C5 37.3(4)
C11 C2 Fe1 C5 156.8(7)
C3 C2 Fe1 C1 -117.1(6)
C11 C2 Fe1 C1 119.5(8)
C3 C2 Fe1 C7 55.3(7)
C1 C2 Fe1 C7 172.3(5)
C11 C2 Fe1 C7 -68.1(9)
C1 C2 Fe1 C3 117.1(6)
C11 C2 Fe1 C3 -123.4(8)
C8 C7 Fe1 C6 -118.1(6)
C17 C7 Fe1 C6 121.1(8)
C8 C7 Fe1 C10 -81.1(4)
C6 C7 Fe1 C10 37.0(4)
C17 C7 Fe1 C10 158.1(7)
C8 C7 Fe1 C4 131.6(4)
C6 C7 Fe1 C4 -110.3(4)
C17 C7 Fe1 C4 10.8(7)
C8 C7 Fe1 C9 -37.4(4)
C6 C7 Fe1 C9 80.7(5)
C17 C7 Fe1 C9 -158.2(8)
C6 C7 Fe1 C8 118.1(6)
C17 C7 Fe1 C8 -120.8(8)
C8 C7 Fe1 C5 172.0(4)
C6 C7 Fe1 C5 -69.9(5)
C17 C7 Fe1 C5 51.2(8)
C8 C7 Fe1 C2 52.4(7)
C6 C7 Fe1 C2 170.5(5)
C17 C7 Fe1 C2 -68.4(9)
C8 C7 Fe1 C3 89.0(5)
C6 C7 Fe1 C3 -152.9(4)
C17 C7 Fe1 C3 -31.8(8)
C4 C3 Fe1 C6 51.4(8)
C2 C3 Fe1 C6 173.4(5)
C4 C3 Fe1 C10 -153.4(16)
C2 C3 Fe1 C10 -31.4(19)
C2 C3 Fe1 C4 122.0(6)
C4 C3 Fe1 C9 171.1(5)
C2 C3 Fe1 C9 -66.9(6)
C4 C3 Fe1 C8 131.0(5)
C2 C3 Fe1 C8 -107.0(4)
C4 C3 Fe1 C5 -37.9(4)
C2 C3 Fe1 C5 84.1(4)
C4 C3 Fe1 C1 -82.8(5)
C2 C3 Fe1 C1 39.2(4)
C4 C3 Fe1 C2 -122.0(6)
C4 C3 Fe1 C7 87.4(5)
C2 C3 Fe1 C7 -150.6(4)
C105 C101 C102 C103 -1.5(8)
Fe11 C101 C102 C103 58.8(5)
I101 C101 C102 C103 -179.9(5)
C105 C101 C102 C111 177.5(7)
Fe11 C101 C102 C111 -122.2(8)
I101 C101 C102 C111 -0.9(11)
C105 C101 C102 Fe11 -60.3(5)
I101 C101 C102 Fe11 121.3(6)
C101 C102 C103 C104 1.6(8)
C111 C102 C103 C104 -177.4(7)
Fe11 C102 C103 C104 59.8(5)
C101 C102 C103 Fe11 -58.2(5)
C111 C102 C103 Fe11 122.8(7)
C102 C103 C104 C105 -1.2(8)
Fe11 C103 C104 C105 58.6(5)
C102 C103 C104 Fe11 -59.7(5)
C103 C104 C105 C101 0.2(8)
Fe11 C104 C105 C101 58.6(5)
C103 C104 C105 Fe11 -58.4(5)
C102 C101 C105 C104 0.8(8)
Fe11 C101 C105 C104 -60.2(5)
I101 C101 C105 C104 179.3(5)
C102 C101 C105 Fe11 61.0(5)
I101 C101 C105 Fe11 -120.5(5)
C110 C106 C107 C108 -0.1(8)
Fe11 C106 C107 C108 59.3(5)
I102 C106 C107 C108 -179.1(5)
C110 C106 C107 C117 177.3(7)
Fe11 C106 C107 C117 -123.3(8)
I102 C106 C107 C117 -1.7(11)
C110 C106 C107 Fe11 -59.4(5)
I102 C106 C107 Fe11 121.6(5)
C106 C107 C108 C109 0.1(8)
C117 C107 C108 C109 -177.4(7)
Fe11 C107 C108 C109 58.2(5)
C106 C107 C108 Fe11 -58.2(5)
C117 C107 C108 Fe11 124.4(8)
C107 C108 C109 C110 0.0(8)
Fe11 C108 C109 C110 58.7(5)
C107 C108 C109 Fe11 -58.7(5)
C107 C106 C110 C109 0.1(8)
Fe11 C106 C110 C109 -60.3(5)
I102 C106 C110 C109 179.1(5)
C107 C106 C110 Fe11 60.4(5)
I102 C106 C110 Fe11 -120.5(5)
C108 C109 C110 C106 0.0(8)
Fe11 C109 C110 C106 59.5(5)
C108 C109 C110 Fe11 -59.5(5)
C101 C102 C111 C112 151.2(8)
C103 C102 C111 C112 -30.0(11)
Fe11 C102 C111 C112 61.0(9)
C101 C102 C111 C113 -85.4(9)
C103 C102 C111 C113 93.4(9)
Fe11 C102 C111 C113 -175.6(5)
C102 C111 C113 C114 177.4(7)
C112 C111 C113 C114 -57.9(10)
C111 C113 C114 O101 117.0(17)
C111 C113 C114 O102 -68.0(16)
O101 C114 O102 C115 -3(2)
C113 C114 O102 C115 -178.8(11)
C116 C115 O102 C114 68.8(18)
O01' C04' O02' C05' -26(5)
C106 C107 C117 C118 151.0(8)
C108 C107 C117 C118 -32.1(11)
Fe11 C107 C117 C118 60.8(9)
C106 C107 C117 C119 -84.2(10)
C108 C107 C117 C119 92.7(9)
Fe11 C107 C117 C119 -174.5(6)
C107 C117 C119 C120 159.3(12)
C118 C117 C119 C120 -73.9(14)
C117 C119 C120 O103 -35(3)
C117 C119 C120 O104 138.8(14)
O103 C120 O104 C121 -10(3)
C119 C120 O104 C121 176.2(15)
C122 C121 O104 C120 179.1(18)
O03' C20' O04' C21' 0(8)
C22' C21' O04' C20' -179(5)
C107 C106 Fe11 C101 166.5(4)
C110 C106 Fe11 C101 -72.2(5)
I102 C106 Fe11 C101 46.2(6)
C107 C106 Fe11 C110 -121.3(6)
I102 C106 Fe11 C110 118.4(6)
C107 C106 Fe11 C109 -82.7(5)
C110 C106 Fe11 C109 38.7(5)
I102 C106 Fe11 C109 157.1(5)
C107 C106 Fe11 C103 47.5(9)
C110 C106 Fe11 C103 168.8(6)
I102 C106 Fe11 C103 -72.8(9)
C107 C106 Fe11 C105 124.4(5)
C110 C106 Fe11 C105 -114.3(5)
I102 C106 Fe11 C105 4.2(5)
C107 C106 Fe11 C108 -38.5(4)
C110 C106 Fe11 C108 82.9(5)
I102 C106 Fe11 C108 -158.7(5)
C110 C106 Fe11 C107 121.3(6)
I102 C106 Fe11 C107 -120.2(6)
C107 C106 Fe11 C104 82.3(5)
C110 C106 Fe11 C104 -156.4(4)
I102 C106 Fe11 C104 -37.9(6)
C107 C106 Fe11 C102 -158.3(8)
C110 C106 Fe11 C102 -37.0(11)
I102 C106 Fe11 C102 81.5(10)
C102 C101 Fe11 C106 164.7(4)
C105 C101 Fe11 C106 -74.9(5)
I101 C101 Fe11 C106 41.6(6)
C102 C101 Fe11 C110 123.9(5)
C105 C101 Fe11 C110 -115.7(5)
I101 C101 Fe11 C110 0.8(5)
C102 C101 Fe11 C109 81.4(5)
C105 C101 Fe11 C109 -158.2(4)
I101 C101 Fe11 C109 -41.7(6)
C102 C101 Fe11 C103 -38.7(5)
C105 C101 Fe11 C103 81.7(5)
I101 C101 Fe11 C103 -161.8(6)
C102 C101 Fe11 C105 -120.4(7)
I101 C101 Fe11 C105 116.5(7)
C102 C101 Fe11 C108 48.0(9)
C105 C101 Fe11 C108 168.4(7)
I101 C101 Fe11 C108 -75.2(9)
C102 C101 Fe11 C107 -162.5(10)
C105 C101 Fe11 C107 -42.1(13)
I101 C101 Fe11 C107 74.4(12)
C102 C101 Fe11 C104 -82.5(5)
C105 C101 Fe11 C104 37.9(4)
I101 C101 Fe11 C104 154.4(6)
C105 C101 Fe11 C102 120.4(7)
I101 C101 Fe11 C102 -123.1(7)
C109 C110 Fe11 C106 117.5(6)
C106 C110 Fe11 C101 127.0(4)
C109 C110 Fe11 C101 -115.5(5)
C106 C110 Fe11 C109 -117.5(6)
C106 C110 Fe11 C103 -164.0(9)
C109 C110 Fe11 C103 -46.6(12)
C106 C110 Fe11 C105 83.9(5)
C109 C110 Fe11 C105 -158.6(5)
C106 C110 Fe11 C108 -80.1(5)
C109 C110 Fe11 C108 37.4(5)
C106 C110 Fe11 C107 -36.3(4)
C109 C110 Fe11 C107 81.2(5)
C106 C110 Fe11 C104 53.2(9)
C109 C110 Fe11 C104 170.7(7)
C106 C110 Fe11 C102 167.6(4)
C109 C110 Fe11 C102 -75.0(5)
C110 C109 Fe11 C106 -38.9(5)
C108 C109 Fe11 C106 80.9(5)
C110 C109 Fe11 C101 81.8(5)
C108 C109 Fe11 C101 -158.3(4)
C108 C109 Fe11 C110 119.9(7)
C110 C109 Fe11 C103 164.5(5)
C108 C109 Fe11 C103 -75.6(5)
C110 C109 Fe11 C105 47.3(9)
C108 C109 Fe11 C105 167.2(7)
C110 C109 Fe11 C108 -119.9(7)
C110 C109 Fe11 C107 -82.5(5)
C108 C109 Fe11 C107 37.4(4)
C110 C109 Fe11 C104 -165.4(10)
C108 C109 Fe11 C104 -45.6(13)
C110 C109 Fe11 C102 123.7(5)
C108 C109 Fe11 C102 -116.4(5)
C104 C103 Fe11 C106 49.1(9)
C102 C103 Fe11 C106 168.7(6)
C104 C103 Fe11 C101 -81.6(5)
C102 C103 Fe11 C101 38.0(4)
C104 C103 Fe11 C110 -156.4(10)
C102 C103 Fe11 C110 -36.8(12)
C104 C103 Fe11 C109 167.6(5)
C102 C103 Fe11 C109 -72.8(5)
C104 C103 Fe11 C105 -36.9(5)
C102 C103 Fe11 C105 82.8(5)
C104 C103 Fe11 C108 125.8(5)
C102 C103 Fe11 C108 -114.6(4)
C104 C103 Fe11 C107 82.7(5)
C102 C103 Fe11 C107 -157.7(4)
C102 C103 Fe11 C104 119.6(6)
C104 C103 Fe11 C102 -119.6(6)
C104 C105 Fe11 C106 -116.6(5)
C101 C105 Fe11 C106 125.4(5)
C104 C105 Fe11 C101 118.0(6)
C104 C105 Fe11 C110 -160.0(5)
C101 C105 Fe11 C110 82.0(5)
C104 C105 Fe11 C109 166.5(7)
C101 C105 Fe11 C109 48.5(9)
C104 C105 Fe11 C103 37.2(5)
C101 C105 Fe11 C103 -80.8(5)
C104 C105 Fe11 C108 -44.0(13)
C101 C105 Fe11 C108 -162.0(10)
C104 C105 Fe11 C107 -75.4(5)
C101 C105 Fe11 C107 166.6(4)
C101 C105 Fe11 C104 -118.0(6)
C104 C105 Fe11 C102 81.3(5)
C101 C105 Fe11 C102 -36.7(5)
C109 C108 Fe11 C106 -81.8(5)
C107 C108 Fe11 C106 38.2(4)
C109 C108 Fe11 C101 47.5(9)
C107 C108 Fe11 C101 167.4(7)
C109 C108 Fe11 C110 -37.4(5)
C107 C108 Fe11 C110 82.5(5)
C107 C108 Fe11 C109 119.9(7)
C109 C108 Fe11 C103 124.4(5)
C107 C108 Fe11 C103 -115.6(5)
C109 C108 Fe11 C105 -160.3(10)
C107 C108 Fe11 C105 -40.4(13)
C109 C108 Fe11 C107 -119.9(7)
C109 C108 Fe11 C104 165.6(5)
C107 C108 Fe11 C104 -74.4(5)
C109 C108 Fe11 C102 81.1(5)
C107 C108 Fe11 C102 -159.0(4)
C108 C107 Fe11 C106 -118.1(6)
C117 C107 Fe11 C106 120.4(8)
C106 C107 Fe11 C101 -42.1(13)
C108 C107 Fe11 C101 -160.1(10)
C117 C107 Fe11 C101 78.3(13)
C106 C107 Fe11 C110 36.9(4)
C108 C107 Fe11 C110 -81.2(5)
C117 C107 Fe11 C110 157.2(7)
C106 C107 Fe11 C109 80.7(5)
C108 C107 Fe11 C109 -37.4(5)
C117 C107 Fe11 C109 -158.9(8)
C106 C107 Fe11 C103 -158.9(4)
C108 C107 Fe11 C103 83.0(5)
C117 C107 Fe11 C103 -38.6(8)
C106 C107 Fe11 C105 -75.1(5)
C108 C107 Fe11 C105 166.8(5)
C117 C107 Fe11 C105 45.3(8)
C106 C107 Fe11 C108 118.1(6)
C117 C107 Fe11 C108 -121.5(9)
C106 C107 Fe11 C104 -116.2(4)
C108 C107 Fe11 C104 125.7(5)
C117 C107 Fe11 C104 4.2(8)
C106 C107 Fe11 C102 165.1(6)
C108 C107 Fe11 C102 47.1(9)
C117 C107 Fe11 C102 -74.5(10)
C105 C104 Fe11 C106 81.5(5)
C103 C104 Fe11 C106 -158.3(4)
C105 C104 Fe11 C101 -39.0(5)
C103 C104 Fe11 C101 81.2(5)
C105 C104 Fe11 C110 43.7(9)
C103 C104 Fe11 C110 163.9(7)
C105 C104 Fe11 C109 -158.7(10)
C103 C104 Fe11 C109 -38.5(13)
C105 C104 Fe11 C103 -120.2(7)
C103 C104 Fe11 C105 120.2(7)
C105 C104 Fe11 C108 165.6(5)
C103 C104 Fe11 C108 -74.2(6)
C105 C104 Fe11 C107 124.1(5)
C103 C104 Fe11 C107 -115.7(5)
C105 C104 Fe11 C102 -82.5(5)
C103 C104 Fe11 C102 37.7(4)
C101 C102 Fe11 C106 -45.7(11)
C103 C102 Fe11 C106 -163.8(8)
C111 C102 Fe11 C106 75.4(12)
C103 C102 Fe11 C101 -118.1(6)
C111 C102 Fe11 C101 121.2(9)
C101 C102 Fe11 C110 -74.4(5)
C103 C102 Fe11 C110 167.6(4)
C111 C102 Fe11 C110 46.8(8)
C101 C102 Fe11 C109 -115.6(5)
C103 C102 Fe11 C109 126.3(5)
C111 C102 Fe11 C109 5.5(8)
C101 C102 Fe11 C103 118.1(6)
C111 C102 Fe11 C103 -120.8(9)
C101 C102 Fe11 C105 37.6(5)
C103 C102 Fe11 C105 -80.5(5)
C111 C102 Fe11 C105 158.7(8)
C101 C102 Fe11 C108 -158.0(5)
C103 C102 Fe11 C108 83.9(5)
C111 C102 Fe11 C108 -36.8(8)
C101 C102 Fe11 C107 168.6(6)
C103 C102 Fe11 C107 50.5(9)
C111 C102 Fe11 C107 -70.3(11)
C101 C102 Fe11 C104 80.7(5)
C103 C102 Fe11 C104 -37.3(4)
C111 C102 Fe11 C104 -158.1(8)
